data_2225201
loop_
_publ_author_name
'Saeed, Musabbir A.'
'Fronczek, Frank R.'
'Hossain, Md. Alamgir'

_publ_section_title
;
 3,3'-Di-<i>tert</i>-butyl-1,1'-[1,3-phenylenebis(methylene)]diurea
;
_journal_coeditor_code CI5033
_journal_issue 3
_journal_name_full 'Acta Crystallographica Section E'
_journal_page_first o656
_journal_page_last o657
_journal_paper_doi 10.1107/S1600536810005866
_journal_volume 66
_journal_year 2010
_chemical_formula_iupac 'C18 H30 N4 O2'
_chemical_formula_moiety 'C18 H30 N4 O2'
_chemical_formula_sum 'C18 H30 N4 O2'
_chemical_formula_weight 334.46
_chemical_name_common
;
1,1'-[1,3-Phenylenebis(methylene)]bis(3-<i>tert</i>-butylurea)
;
_chemical_name_systematic
;
3,3'-Di-<i>tert</i>-butyl-1,1'-[1,3-phenylenebis(methylene)]diurea
;
_space_group_IT_number 61
_symmetry_cell_setting orthorhombic
_symmetry_space_group_name_Hall '-P 2ac 2ab'
_symmetry_space_group_name_H-M 'P b c a'
_atom_sites_solution_hydrogens geom
_atom_sites_solution_primary direct
_atom_sites_solution_secondary difmap
_audit_creation_method SHELXL-97
_cell_angle_alpha 90
_cell_angle_beta 90
_cell_angle_gamma 90
_cell_formula_units_Z 8
_cell_length_a 18.070(4)
_cell_length_b 11.760(3)
_cell_length_c 18.221(3)
_cell_measurement_reflns_used 4187
_cell_measurement_temperature 90.0(5)
_cell_measurement_theta_max 26.0
_cell_measurement_theta_min 2.5
_cell_volume 3872.0(15)
_computing_cell_refinement 'DENZO/SCALEPACK (Otwinowski & Minor 1997)'
_computing_data_collection 'COLLECT (Nonius, 2000)'
_computing_data_reduction 'DENZO/SCALEPACK (Otwinowski & Minor 1997)'
_computing_molecular_graphics 'ORTEP-3 for Windows (Farrugia, 1997)'
_computing_publication_material 'SHELXL97 (Sheldrick, 2008)'
_computing_structure_refinement 'SHELXL97 (Sheldrick, 2008)'
_computing_structure_solution 'SIR97 (Altomare <i>et al.</i>,  1999)'
_diffrn_ambient_temperature 90.0(5)
_diffrn_measured_fraction_theta_full 0.998
_diffrn_measured_fraction_theta_max 0.995
_diffrn_measurement_device
;
Nonius KappaCCD diffractometer with an Oxford Cryosystems Cryostream cooler
;
_diffrn_measurement_method '\w and \f scans'
_diffrn_radiation_monochromator graphite
_diffrn_radiation_source 'fine-focus sealed tube'
_diffrn_radiation_type MoK\a
_diffrn_radiation_wavelength 0.71073
_diffrn_reflns_av_R_equivalents 0.081
_diffrn_reflns_av_sigmaI/netI 0.0847
_diffrn_reflns_limit_h_max 22
_diffrn_reflns_limit_h_min -22
_diffrn_reflns_limit_k_max 14
_diffrn_reflns_limit_k_min -14
_diffrn_reflns_limit_l_max 22
_diffrn_reflns_limit_l_min -22
_diffrn_reflns_number 43147
_diffrn_reflns_theta_full 25.0
_diffrn_reflns_theta_max 26.0
_diffrn_reflns_theta_min 2.8
_diffrn_standards_number 0
_exptl_absorpt_coefficient_mu 0.076
_exptl_absorpt_correction_type none
_exptl_crystal_colour colourless
_exptl_crystal_density_diffrn 1.147
_exptl_crystal_density_method 'not measured'
_exptl_crystal_description Plate
_exptl_crystal_F_000 1456
_exptl_crystal_size_max 0.20
_exptl_crystal_size_mid 0.10
_exptl_crystal_size_min 0.07
_refine_diff_density_max 0.86
_refine_diff_density_min -0.31
_refine_ls_extinction_method none
_refine_ls_goodness_of_fit_ref 1.030
_refine_ls_hydrogen_treatment mixed
_refine_ls_matrix_type full
_refine_ls_number_parameters 235
_refine_ls_number_reflns 3781
_refine_ls_number_restraints 4
_refine_ls_restrained_S_all 1.030
_refine_ls_R_factor_all 0.150
_refine_ls_R_factor_gt 0.081
_refine_ls_shift/su_max 0.001
_refine_ls_shift/su_mean <0.001
_refine_ls_structure_factor_coef Fsqd
_refine_ls_weighting_details 'calc w=1/[\s^2^(Fo^2^)+(0.1146P)^2^+3.4665P] where P=(Fo^2^+2Fc^2^)/3'
_refine_ls_weighting_scheme calc
_refine_ls_wR_factor_gt 0.202
_refine_ls_wR_factor_ref 0.235
_reflns_number_gt 2158
_reflns_number_total 3781
_reflns_threshold_expression I>2\s(I)
_cod_data_source_file ci5033.cif
_cod_data_source_block I
_cod_depositor_comments
;
The following automatic conversions were performed:
'_symmetry_cell_setting' value 'Orthorhombic' changed to 'orthorhombic'
according to '/home/saulius/struct/CIF-dictionaries/cif_core.dic'
dictionary named 'cif_core.dic' version 2.4.1 from 2010-06-29.

Automatic conversion script
Id: cif_fix_enum 1527 2010-12-29 10:47:43Z saulius 

The following automatic conversions were performed:

'_symmetry_cell_setting' value 'Orthorhombic' changed to
'orthorhombic' according to
/home/saulius/struct/CIF-dictionaries/cif_core.dic dictionary named
'cif_core.dic' version 2.4.1 from 2010-06-29.

Automatic conversion script
Id: cif_fix_values 1715 2011-07-08 13:25:40Z adriana 
;
_cod_original_sg_symbol_Hall '-P 2ac 2ab '
_cod_database_code 2225201
_cod_database_fobs_code 2225201

loop_
_symmetry_equiv_pos_as_xyz
'x, y, z'
'-x+1/2, -y, z+1/2'
'x+1/2, -y+1/2, -z'
'-x, y+1/2, -z+1/2'
'-x, -y, -z'
'x-1/2, y, -z-1/2'
'-x-1/2, y-1/2, z'
'x, -y-1/2, z-1/2'

loop_
_atom_site_type_symbol
_atom_site_label
_atom_site_fract_x
_atom_site_fract_y
_atom_site_fract_z
_atom_site_U_iso_or_equiv
_atom_site_adp_type
_atom_site_calc_flag
_atom_site_refinement_flags
_atom_site_occupancy
_atom_site_disorder_assembly
_atom_site_disorder_group
O O1 0.34787(13) 0.2316(2) 0.50086(12) 0.0278(6) Uani d . 1 . .
O O2 0.60321(15) 0.6965(2) 0.74637(13) 0.0341(7) Uani d . 1 . .
N N1 0.41055(18) 0.2793(3) 0.60384(16) 0.0374(9) Uani d D 1 . .
H H1N 0.414(2) 0.267(4) 0.6479(11) 0.045 Uiso d D 1 . .
N N2 0.32387(16) 0.1387(3) 0.60835(15) 0.0252(7) Uani d D 1 . .
H H2N 0.333(2) 0.138(3) 0.6520(11) 0.030 Uiso d D 1 . .
N N3 0.66516(18) 0.6521(3) 0.64143(16) 0.0302(8) Uani d D 1 . .
H H3N 0.664(2) 0.664(3) 0.5948(11) 0.036 Uiso d D 1 . .
N N4 0.58391(18) 0.8006(3) 0.64105(15) 0.0306(8) Uani d D 1 . .
H H4N 0.593(2) 0.798(3) 0.5976(11) 0.037 Uiso d D 1 . .
C C1 0.5353(2) 0.3564(3) 0.59313(18) 0.0265(8) Uani d . 1 . .
C C2 0.5746(2) 0.4512(3) 0.61638(18) 0.0284(9) Uani d . 1 . .
H H2 0.5515 0.5237 0.6160 0.034 Uiso calc R 1 . .
C C3 0.6492(2) 0.4409(3) 0.64085(18) 0.0260(8) Uani d . 1 . .
C C4 0.6807(2) 0.3341(3) 0.6401(2) 0.0359(10) Uani d . 1 . .
H H4 0.7304 0.3254 0.6562 0.043 Uiso calc R 1 . .
C C5 0.6429(3) 0.2405(4) 0.6169(2) 0.0472(12) Uani d . 1 . .
H H5 0.6661 0.1680 0.6165 0.057 Uiso calc R 1 . .
C C6 0.5719(2) 0.2520(4) 0.5945(2) 0.0399(10) Uani d . 1 . .
H H6 0.5459 0.1860 0.5790 0.048 Uiso calc R 1 . .
C C7 0.4566(2) 0.3648(3) 0.5684(2) 0.0362(10) Uani d . 1 . .
H H7A 0.4372 0.4414 0.5801 0.043 Uiso calc R 1 . .
H H7B 0.4542 0.3545 0.5146 0.043 Uiso calc R 1 . .
C C8 0.35958(18) 0.2172(3) 0.56722(17) 0.0221(8) Uani d . 1 . .
C C9 0.2612(2) 0.0693(3) 0.58226(18) 0.0303(9) Uani d . 1 . .
C C10 0.2850(2) -0.0051(4) 0.5169(2) 0.0393(10) Uani d . 1 . .
H H10A 0.2983 0.0437 0.4753 0.059 Uiso calc R 1 . .
H H10B 0.2440 -0.0551 0.5027 0.059 Uiso calc R 1 . .
H H10C 0.3278 -0.0513 0.5310 0.059 Uiso calc R 1 . .
C C11 0.1961(2) 0.1455(4) 0.5611(2) 0.0376(10) Uani d . 1 . .
H H11A 0.1792 0.1876 0.6044 0.056 Uiso calc R 1 . .
H H11B 0.1556 0.0986 0.5423 0.056 Uiso calc R 1 . .
H H11C 0.2119 0.1993 0.5231 0.056 Uiso calc R 1 . .
C C12 0.2391(3) -0.0088(4) 0.6458(2) 0.0457(12) Uani d . 1 . .
H H12A 0.2818 -0.0548 0.6606 0.069 Uiso calc R 1 . .
H H12B 0.1988 -0.0590 0.6300 0.069 Uiso calc R 1 . .
H H12C 0.2225 0.0374 0.6875 0.069 Uiso calc R 1 . .
C C13 0.6909(2) 0.5427(3) 0.6683(2) 0.0333(10) Uani d . 1 . .
H H13A 0.6883 0.5433 0.7225 0.040 Uiso calc R 1 . .
H H13B 0.7435 0.5339 0.6545 0.040 Uiso calc R 1 . .
C C14 0.6158(2) 0.7160(3) 0.68049(18) 0.0272(8) Uani d . 1 . .
C C15 0.5256(2) 0.8778(3) 0.66675(18) 0.0259(8) Uani d . 1 . .
C C16 0.5559(2) 0.9634(3) 0.7207(2) 0.0362(10) Uani d . 1 . .
H H16A 0.5762 0.9234 0.7634 0.054 Uiso calc R 1 . .
H H16B 0.5161 1.0143 0.7366 0.054 Uiso calc R 1 . .
H H16C 0.5951 1.0079 0.6972 0.054 Uiso calc R 1 . .
C C17 0.4608(2) 0.8133(4) 0.6996(2) 0.0417(11) Uani d . 1 . .
H H17A 0.4416 0.7590 0.6635 0.063 Uiso calc R 1 . .
H H17B 0.4216 0.8671 0.7131 0.063 Uiso calc R 1 . .
H H17C 0.4773 0.7723 0.7435 0.063 Uiso calc R 1 . .
C C18 0.4988(3) 0.9395(4) 0.5971(2) 0.0434(11) Uani d . 1 . .
H H18A 0.5408 0.9771 0.5733 0.065 Uiso calc R 1 . .
H H18B 0.4616 0.9966 0.6105 0.065 Uiso calc R 1 . .
H H18C 0.4768 0.8843 0.5632 0.065 Uiso calc R 1 . .

loop_
_atom_site_aniso_label
_atom_site_aniso_U_11
_atom_site_aniso_U_22
_atom_site_aniso_U_33
_atom_site_aniso_U_12
_atom_site_aniso_U_13
_atom_site_aniso_U_23
O1 0.0263(14) 0.0416(16) 0.0156(13) -0.0042(12) 0.0019(10) 0.0011(10)
O2 0.0435(17) 0.0359(16) 0.0228(14) 0.0026(13) -0.0013(11) 0.0004(11)
N1 0.038(2) 0.054(2) 0.0201(16) -0.0192(18) -0.0036(14) 0.0074(15)
N2 0.0255(17) 0.0353(18) 0.0147(14) -0.0036(14) -0.0021(12) 0.0024(13)
N3 0.0365(19) 0.0284(18) 0.0256(16) 0.0014(16) 0.0007(14) 0.0007(13)
N4 0.042(2) 0.0358(19) 0.0139(14) 0.0110(16) 0.0045(14) 0.0045(13)
C1 0.028(2) 0.030(2) 0.0214(18) -0.0013(18) 0.0065(15) -0.0001(15)
C2 0.035(2) 0.028(2) 0.0223(18) 0.0022(18) 0.0057(16) 0.0035(15)
C3 0.028(2) 0.028(2) 0.0221(18) -0.0024(17) 0.0082(15) 0.0018(15)
C4 0.039(2) 0.034(2) 0.034(2) 0.011(2) 0.0043(18) 0.0051(17)
C5 0.054(3) 0.028(2) 0.059(3) 0.009(2) 0.020(2) 0.008(2)
C6 0.044(3) 0.034(2) 0.042(2) -0.001(2) 0.018(2) 0.0023(19)
C7 0.034(2) 0.039(2) 0.036(2) -0.012(2) -0.0053(18) 0.0105(18)
C8 0.0182(18) 0.030(2) 0.0179(18) 0.0015(16) 0.0030(14) -0.0008(14)
C9 0.028(2) 0.037(2) 0.0263(19) -0.0075(18) -0.0020(16) 0.0036(16)
C10 0.043(3) 0.034(2) 0.040(2) -0.005(2) -0.0047(19) -0.0060(19)
C11 0.026(2) 0.050(3) 0.037(2) -0.005(2) -0.0007(17) -0.0004(19)
C12 0.046(3) 0.054(3) 0.037(2) -0.021(2) -0.004(2) 0.010(2)
C13 0.032(2) 0.037(2) 0.030(2) 0.0033(19) -0.0038(17) 0.0035(17)
C14 0.031(2) 0.028(2) 0.0233(19) 0.0032(18) 0.0027(16) -0.0022(16)
C15 0.029(2) 0.026(2) 0.0231(18) 0.0052(17) 0.0016(15) 0.0005(15)
C16 0.046(3) 0.031(2) 0.032(2) -0.004(2) 0.0063(18) -0.0001(16)
C17 0.040(3) 0.047(3) 0.038(2) -0.008(2) 0.0044(19) -0.0069(19)
C18 0.055(3) 0.043(3) 0.033(2) 0.018(2) -0.002(2) 0.0009(18)

loop_
_atom_type_symbol
_atom_type_description
_atom_type_scat_dispersion_real
_atom_type_scat_dispersion_imag
_atom_type_scat_source
C C 0.0033 0.0016 'International Tables Vol C Tables 4.2.6.8 and 6.1.1.4'
H H 0.0000 0.0000 'International Tables Vol C Tables 4.2.6.8 and 6.1.1.4'
N N 0.0061 0.0033 'International Tables Vol C Tables 4.2.6.8 and 6.1.1.4'
O O 0.0106 0.0060 'International Tables Vol C Tables 4.2.6.8 and 6.1.1.4'

loop_
_geom_angle_atom_site_label_1
_geom_angle_atom_site_label_2
_geom_angle_atom_site_label_3
_geom_angle_site_symmetry_1
_geom_angle_site_symmetry_3
_geom_angle
_geom_angle_publ_flag
C8 N1 C7 . . 122.9(3) ?
C8 N1 H1N . . 117(3) ?
C7 N1 H1N . . 120(3) ?
C8 N2 C9 . . 124.4(3) ?
C8 N2 H2N . . 117(3) ?
C9 N2 H2N . . 118(3) ?
C14 N3 C13 . . 121.4(3) ?
C14 N3 H3N . . 114(3) ?
C13 N3 H3N . . 119(3) ?
C14 N4 C15 . . 126.2(3) ?
C14 N4 H4N . . 114(3) ?
C15 N4 H4N . . 119(3) ?
C2 C1 C6 . . 117.3(4) ?
C2 C1 C7 . . 121.7(3) ?
C6 C1 C7 . . 121.0(4) ?
C1 C2 C3 . . 120.8(3) ?
C1 C2 H2 . . 119.6 ?
C3 C2 H2 . . 119.6 ?
C4 C3 C2 . . 117.7(4) ?
C4 C3 C13 . . 121.5(4) ?
C2 C3 C13 . . 120.8(3) ?
C5 C4 C3 . . 122.1(4) ?
C5 C4 H4 . . 119.0 ?
C3 C4 H4 . . 119.0 ?
C6 C5 C4 . . 119.3(4) ?
C6 C5 H5 . . 120.3 ?
C4 C5 H5 . . 120.3 ?
C5 C6 C1 . . 122.9(4) ?
C5 C6 H6 . . 118.6 ?
C1 C6 H6 . . 118.6 ?
N1 C7 C1 . . 111.4(3) ?
N1 C7 H7A . . 109.3 ?
C1 C7 H7A . . 109.3 ?
N1 C7 H7B . . 109.3 ?
C1 C7 H7B . . 109.3 ?
H7A C7 H7B . . 108.0 ?
O1 C8 N1 . . 121.6(3) ?
O1 C8 N2 . . 123.5(3) ?
N1 C8 N2 . . 114.8(3) ?
N2 C9 C11 . . 110.3(3) ?
N2 C9 C12 . . 106.8(3) ?
C11 C9 C12 . . 110.0(3) ?
N2 C9 C10 . . 110.4(3) ?
C11 C9 C10 . . 110.7(3) ?
C12 C9 C10 . . 108.5(3) ?
C9 C10 H10A . . 109.5 ?
C9 C10 H10B . . 109.5 ?
H10A C10 H10B . . 109.5 ?
C9 C10 H10C . . 109.5 ?
H10A C10 H10C . . 109.5 ?
H10B C10 H10C . . 109.5 ?
C9 C11 H11A . . 109.5 ?
C9 C11 H11B . . 109.5 ?
H11A C11 H11B . . 109.5 ?
C9 C11 H11C . . 109.5 ?
H11A C11 H11C . . 109.5 ?
H11B C11 H11C . . 109.5 ?
C9 C12 H12A . . 109.5 ?
C9 C12 H12B . . 109.5 ?
H12A C12 H12B . . 109.5 ?
C9 C12 H12C . . 109.5 ?
H12A C12 H12C . . 109.5 ?
H12B C12 H12C . . 109.5 ?
N3 C13 C3 . . 115.7(3) ?
N3 C13 H13A . . 108.3 ?
C3 C13 H13A . . 108.3 ?
N3 C13 H13B . . 108.3 ?
C3 C13 H13B . . 108.3 ?
H13A C13 H13B . . 107.4 ?
O2 C14 N4 . . 124.7(3) ?
O2 C14 N3 . . 121.4(3) ?
N4 C14 N3 . . 113.9(3) ?
N4 C15 C16 . . 111.0(3) ?
N4 C15 C17 . . 111.8(3) ?
C16 C15 C17 . . 110.9(3) ?
N4 C15 C18 . . 104.7(3) ?
C16 C15 C18 . . 109.7(3) ?
C17 C15 C18 . . 108.6(3) ?
C15 C16 H16A . . 109.5 ?
C15 C16 H16B . . 109.5 ?
H16A C16 H16B . . 109.5 ?
C15 C16 H16C . . 109.5 ?
H16A C16 H16C . . 109.5 ?
H16B C16 H16C . . 109.5 ?
C15 C17 H17A . . 109.5 ?
C15 C17 H17B . . 109.5 ?
H17A C17 H17B . . 109.5 ?
C15 C17 H17C . . 109.5 ?
H17A C17 H17C . . 109.5 ?
H17B C17 H17C . . 109.5 ?
C15 C18 H18A . . 109.5 ?
C15 C18 H18B . . 109.5 ?
H18A C18 H18B . . 109.5 ?
C15 C18 H18C . . 109.5 ?
H18A C18 H18C . . 109.5 ?
H18B C18 H18C . . 109.5 ?

loop_
_geom_bond_atom_site_label_1
_geom_bond_atom_site_label_2
_geom_bond_site_symmetry_2
_geom_bond_distance
_geom_bond_publ_flag
O1 C8 . 1.239(4) ?
O2 C14 . 1.243(4) ?
N1 C8 . 1.352(5) ?
N1 C7 . 1.455(5) ?
N1 H1N . 0.819(18) ?
N2 C8 . 1.353(4) ?
N2 C9 . 1.475(5) ?
N2 H2N . 0.813(18) ?
N3 C14 . 1.367(5) ?
N3 C13 . 1.452(5) ?
N3 H3N . 0.860(18) ?
N4 C14 . 1.355(5) ?
N4 C15 . 1.468(5) ?
N4 H4N . 0.809(18) ?
C1 C2 . 1.388(5) ?
C1 C6 . 1.395(5) ?
C1 C7 . 1.495(5) ?
C2 C3 . 1.426(5) ?
C2 H2 . 0.95 ?
C3 C4 . 1.380(5) ?
C3 C13 . 1.499(5) ?
C4 C5 . 1.362(6) ?
C4 H4 . 0.95 ?
C5 C6 . 1.352(6) ?
C5 H5 . 0.95 ?
C6 H6 . 0.95 ?
C7 H7A . 0.99 ?
C7 H7B . 0.99 ?
C9 C11 . 1.527(5) ?
C9 C12 . 1.530(5) ?
C9 C10 . 1.539(5) ?
C10 H10A . 0.98 ?
C10 H10B . 0.98 ?
C10 H10C . 0.98 ?
C11 H11A . 0.98 ?
C11 H11B . 0.98 ?
C11 H11C . 0.98 ?
C12 H12A . 0.98 ?
C12 H12B . 0.98 ?
C12 H12C . 0.98 ?
C13 H13A . 0.99 ?
C13 H13B . 0.99 ?
C15 C16 . 1.510(5) ?
C15 C17 . 1.518(5) ?
C15 C18 . 1.540(5) ?
C16 H16A . 0.98 ?
C16 H16B . 0.98 ?
C16 H16C . 0.98 ?
C17 H17A . 0.98 ?
C17 H17B . 0.98 ?
C17 H17C . 0.98 ?
C18 H18A . 0.98 ?
C18 H18B . 0.98 ?
C18 H18C . 0.98 ?

loop_
_geom_hbond_atom_site_label_D
_geom_hbond_atom_site_label_H
_geom_hbond_atom_site_label_A
_geom_hbond_site_symmetry_A
_geom_hbond_distance_DH
_geom_hbond_distance_HA
_geom_hbond_distance_DA
_geom_hbond_angle_DHA
N1 H1N O2 4_646 0.82(2) 2.12(2) 2.909(4) 162(4)
N2 H2N O2 4_646 0.81(2) 2.28(2) 3.034(4) 153(4)
N3 H3N O1 5_666 0.86(2) 2.15(2) 2.941(4) 154(4)
N4 H4N O1 5_666 0.81(2) 2.12(2) 2.889(4) 160(4)

loop_
_geom_torsion_atom_site_label_1
_geom_torsion_atom_site_label_2
_geom_torsion_atom_site_label_3
_geom_torsion_atom_site_label_4
_geom_torsion_site_symmetry_1
_geom_torsion_site_symmetry_2
_geom_torsion_site_symmetry_3
_geom_torsion_site_symmetry_4
_geom_torsion
_geom_torsion_publ_flag
C6 C1 C2 C3 . . . . -0.3(5) ?
C7 C1 C2 C3 . . . . 179.0(3) ?
C1 C2 C3 C4 . . . . 0.4(5) ?
C1 C2 C3 C13 . . . . -178.0(3) ?
C2 C3 C4 C5 . . . . 0.1(5) ?
C13 C3 C4 C5 . . . . 178.4(4) ?
C3 C4 C5 C6 . . . . -0.6(6) ?
C4 C5 C6 C1 . . . . 0.7(6) ?
C2 C1 C6 C5 . . . . -0.3(5) ?
C7 C1 C6 C5 . . . . -179.5(4) ?
C8 N1 C7 C1 . . . . -136.1(4) ?
C2 C1 C7 N1 . . . . -131.0(4) ?
C6 C1 C7 N1 . . . . 48.2(5) ?
C7 N1 C8 O1 . . . . -1.7(6) ?
C7 N1 C8 N2 . . . . 177.6(3) ?
C9 N2 C8 O1 . . . . -7.1(5) ?
C9 N2 C8 N1 . . . . 173.7(3) ?
C8 N2 C9 C11 . . . . -61.4(4) ?
C8 N2 C9 C12 . . . . 179.0(3) ?
C8 N2 C9 C10 . . . . 61.2(4) ?
C14 N3 C13 C3 . . . . 94.4(4) ?
C4 C3 C13 N3 . . . . 157.3(3) ?
C2 C3 C13 N3 . . . . -24.4(5) ?
C15 N4 C14 O2 . . . . -4.9(6) ?
C15 N4 C14 N3 . . . . 175.7(3) ?
C13 N3 C14 O2 . . . . 15.8(6) ?
C13 N3 C14 N4 . . . . -164.8(3) ?
C14 N4 C15 C16 . . . . 72.8(5) ?
C14 N4 C15 C17 . . . . -51.5(5) ?
C14 N4 C15 C18 . . . . -168.9(4) ?

loop_
_cod_related_entry_id
_cod_related_entry_database
_cod_related_entry_code
1 ChemSpider 24744528
